data_4036065
loop_
_publ_author_name
'Niu, Li'
'Pi, Rou'
'Dong, Suzhen'
'Liu, Shunying'

_publ_section_title
;
 Aromatic C-H Bond Functionalized via Zwitterion Intermediates to
 Construct Bioxindole Containing Continuous Quaternary Carbons.
;
_journal_name_full 'The Journal of organic chemistry'
_journal_paper_doi 10.1021/acs.joc.9b02228
_journal_year 2019
_chemical_formula_moiety 'C55 H49 Cl N4 O4'
_chemical_formula_sum 'C55 H49 Cl N4 O4'
_chemical_formula_weight 865.43
_space_group_crystal_system triclinic
_space_group_IT_number 2
_space_group_name_Hall '-P 1'
_space_group_name_H-M_alt 'P -1'
_atom_sites_solution_hydrogens geom
_atom_sites_solution_primary dual
_audit_creation_date 2019-02-19
_audit_creation_method
;
Olex2 1.2
(compiled 2018.05.29 svn.r3508 for OlexSys, GUI svn.r5506)
;
_cell_angle_alpha 65.3620(10)
_cell_angle_beta 78.6210(10)
_cell_angle_gamma 61.0720(10)
_cell_formula_units_Z 2
_cell_length_a 13.76020(10)
_cell_length_b 13.8078(2)
_cell_length_c 16.1032(2)
_cell_measurement_reflns_used 30898
_cell_measurement_temperature 293(2)
_cell_measurement_theta_max 74.1860
_cell_measurement_theta_min 4.0230
_cell_volume 2434.00(6)
_computing_cell_refinement 'CrysAlisPro 1.171.39.32a (Rigaku OD, 2017)'
_computing_data_collection 'CrysAlisPro 1.171.39.32a (Rigaku OD, 2017)'
_computing_data_reduction 'CrysAlisPro 1.171.39.32a (Rigaku OD, 2017)'
_computing_molecular_graphics 'Olex2 (Dolomanov et al., 2009)'
_computing_publication_material 'Olex2 (Dolomanov et al., 2009)'
_computing_structure_refinement 'ShelXL (Sheldrick, 2015)'
_computing_structure_solution 'ShelXT (Sheldrick, 2015)'
_diffrn_ambient_temperature 293(2)
_diffrn_detector 'CCD plate'
_diffrn_measured_fraction_theta_full 0.987
_diffrn_measured_fraction_theta_max 0.972
_diffrn_measurement_details
;
List of Runs (angles in degrees, time in seconds):

  # Type    Start    End  Width  t~exp~   \w     \q     \k     \f   Frames
--------------------------------------------------------------------------
  1  \w    -21.00  33.00   0.50    1.00    --    0.00  57.00 120.00  108
  2  \w    -19.00  86.00   0.50    1.00    --    0.00  57.00   0.00  210
  3  \w    -19.00  46.00   0.50    1.00    --    0.00  38.00 -30.00  130
  4  \w    -19.00  28.00   0.50    1.00    --    0.00  38.00-120.00   94
  5  \w     26.00  85.00   0.50    1.00    --    0.00  82.00 150.00  118
  6  \w     40.00  78.00   0.50    1.00    --    0.00  38.00-120.00   76
  7  \w     36.00  81.00   0.50    1.00    --    0.00  38.00  60.00   90
  8  \w     52.00  89.00   0.50    1.00    --    0.00  38.00 -30.00   74
  9  \w    -31.00  22.00   0.50    1.00    --    0.00  82.00 150.00  106
 10  \w     46.00  73.00   0.50    1.00    --    0.00  57.00 120.00   54
 11  \w    -18.00  25.00   0.50    1.00    --    0.00  38.00  60.00   86
 12  \w     54.00  87.00   0.50    1.00    --    0.00  57.00-120.00   66
 13  \w     -6.00  19.00   0.50    1.00    --    0.00  57.00-120.00   50
 14  \w    157.00 183.00   0.50    1.00    --   95.80  70.00  34.35   52
 15  \w     68.00  94.00   0.50    1.00    --   95.80  70.00  34.35   52
 16  \w     97.00 185.00   0.50    1.00    --   95.80  80.00 -74.10  176
 17  \w     68.00  93.00   0.50    1.00    --   95.80  70.00 -62.85   50
 18  \w     69.00  95.00   0.50    1.00    --   95.80  65.00 100.83   52
 19  \w     64.00  90.00   0.50    1.00    --   95.80  80.00 -74.10   52
 20  \w     69.00  94.00   0.50    1.00    --   95.80  67.00-112.48   50
 21  \w     71.00  97.00   0.50    1.00    --   95.80  61.00  60.00   52
 22  \w     65.00  90.00   0.50    1.00    --   95.80  77.00 150.00   50
 23  \w     71.00  98.00   0.50    1.00    --   95.80  61.00 150.00   54
 24  \w     63.00  88.00   0.50    1.00    --   95.80  82.00   0.00   50
 25  \w     93.00 184.00   0.50    1.00    --   95.80  82.00   0.00  182
 26  \w     43.00 126.00   0.50    1.00    --   95.80 -82.00  60.00  166
 27  \w      7.00 126.00   0.50    1.00    --   95.80 -77.00 -90.00  238
 28  \w     63.00  89.00   0.50    1.00    --   95.80  82.00 -60.00   52
 29  \w    129.00 185.00   0.50    1.00    --   95.80  82.00 -60.00  112
 30  \w     65.00  96.00   0.50    1.00    --   95.80  77.00-150.00   62
 31  \w     71.00 184.00   0.50    1.00    --   95.80  59.00  98.58  226
 32  \w     55.00 126.00   0.50    1.00    --   95.80 -82.00-150.00  142
 33  \w     21.00  50.00   0.50    1.00    --   95.80 -82.00-150.00   58
 34  \w    136.00 162.00   0.50    1.00    --   95.80  82.00 -18.00   52
 35  \w     70.00 107.00   0.50    1.00    --   95.80  64.00 127.23   74
 36  \w     63.00 146.00   0.50    1.00    --   95.80  82.00-180.00  166
 37  \w    142.00 183.00   0.50    1.00    --   95.80  61.00-180.00   82
 38  \w     71.00 103.00   0.50    1.00    --   95.80  61.00-180.00   64
 39  \w     35.00  75.00   0.50    1.00    --   95.80 -82.00 120.00   80
 40  \w     89.00 127.00   0.50    1.00    --   95.80 -82.00 120.00   76
 41  \w     65.00  91.00   0.50    1.00    --   95.80  77.00 -30.00   52
 42  \w     46.00  71.00   0.50    1.00    --   95.80 -82.00 -30.00   50
 43  \w     85.00 126.00   0.50    1.00    --   95.80 -82.00 -30.00   82
 44  \w     63.00  88.00   0.50    1.00    --   95.80  82.00-150.00   50
 45  \w     63.00 111.00   0.50    1.00    --   95.80  82.00 -18.00   96
 46  \w     63.00  88.00   0.50    1.00    --   95.80  82.00  60.00   50
 47  \w     75.00 176.00   0.50    1.00    --   95.80  45.00 -90.00  202
 48  \w    118.00 183.00   0.50    1.00    --   95.80  61.00 150.00  130
 49  \w     63.00  89.00   0.50    1.00    --   95.80  82.00-120.00   52
 50  \w     63.00  88.00   0.50    1.00    --   95.80  82.00  90.00   50
 51  \w     63.00  88.00   0.50    1.00    --   95.80  82.00 -30.00   50
 52  \w    115.00 185.00   0.50    1.00    --   95.80  82.00 120.00  140
 53  \w    149.00 176.00   0.50    1.00    --   95.80  73.00 175.72   54
 54  \w     75.00 106.00   0.50    1.00    --   95.80  45.00 -60.00   62
 55  \w     65.00  91.00   0.50    1.00    --   95.80  77.00-120.00   52
 56  \w     77.00 103.00   0.50    1.00    --   95.80  45.00-180.00   52
 57  \w    123.00 149.00   0.50    1.00    --   95.80  45.00-180.00   52
 58  \w     75.00 109.00   0.50    1.00    --   95.80  45.00  60.00   68
 59  \w    116.00 185.00   0.50    1.00    --   95.80  45.00  60.00  138
 60  \w     66.00  92.00   0.50    1.00    --   95.80  77.00  30.00   52
 61  \w     65.00  91.00   0.50    1.00    --   95.80  77.00  60.00   52
 62  \w     75.00 179.00   0.50    1.00    --   95.80  45.00   0.00  208
 63  \w     65.00  91.00   0.50    1.00    --   95.80  77.00 120.00   52
 64  \w     65.00  90.00   0.50    1.00    --   95.80  77.00 -90.00   50
 65  \w     63.00  88.00   0.50    1.00    --   95.80  82.00 120.00   50
 66  \w     72.00  98.00   0.50    1.00    --   95.80  61.00  30.00   52
 67  \w     71.00 104.00   0.50    1.00    --   95.80  61.00 -60.00   66
 68  \w    145.00 183.00   0.50    1.00    --   95.80  77.00-150.00   76
 69  \w     67.00  92.00   0.50    1.00    --   95.80  73.00 175.72   50
 70  \w     66.00 117.00   0.50    1.00    --   95.80  77.00 -60.00  102
 71  \w     74.00 176.00   0.50    1.00    --   95.80  51.00  83.71  204
 72  \w    152.00 178.00   0.50    1.00    --   95.80  67.00-112.48   52
 73  \w     72.00  98.00   0.50    1.00    --   95.80  61.00 120.00   52
 74  \w    126.00 181.00   0.50    1.00    --   95.80  33.00-119.53  110
 75  \w     78.00 123.00   0.50    1.00    --   95.80  33.00-119.53   90
;
_diffrn_measurement_device 'four-circle diffractometer'
_diffrn_measurement_device_type 'XtaLAB AFC12 (RINC): Kappa dual home/near'
_diffrn_measurement_method '\w scans'
_diffrn_orient_matrix_type 'CrysAlisPro convention (1999,Acta A55,543-557)'
_diffrn_orient_matrix_UB_11 -0.1187127000
_diffrn_orient_matrix_UB_12 0.0495553000
_diffrn_orient_matrix_UB_13 -0.0327952000
_diffrn_orient_matrix_UB_21 0.0420949000
_diffrn_orient_matrix_UB_22 0.0188174000
_diffrn_orient_matrix_UB_23 -0.0988400000
_diffrn_orient_matrix_UB_31 0.0223291000
_diffrn_orient_matrix_UB_32 -0.1268610000
_diffrn_orient_matrix_UB_33 0.0152620000
_diffrn_radiation_monochromator graphite
_diffrn_radiation_probe x-ray
_diffrn_radiation_type CuK\a
_diffrn_radiation_wavelength 1.54184
_diffrn_reflns_av_R_equivalents 0.0352
_diffrn_reflns_av_unetI/netI 0.0209
_diffrn_reflns_Laue_measured_fraction_full 0.987
_diffrn_reflns_Laue_measured_fraction_max 0.972
_diffrn_reflns_limit_h_max 17
_diffrn_reflns_limit_h_min -17
_diffrn_reflns_limit_k_max 16
_diffrn_reflns_limit_k_min -16
_diffrn_reflns_limit_l_max 20
_diffrn_reflns_limit_l_min -20
_diffrn_reflns_number 62386
_diffrn_reflns_point_group_measured_fraction_full 0.987
_diffrn_reflns_point_group_measured_fraction_max 0.972
_diffrn_reflns_theta_full 67.684
_diffrn_reflns_theta_max 74.654
_diffrn_reflns_theta_min 3.945
_diffrn_source 'fine-focus sealed X-ray tube'
_diffrn_source_type 'Enhance (Cu) X-ray Source'
_exptl_absorpt_coefficient_mu 1.078
_exptl_absorpt_correction_T_max 1.00000
_exptl_absorpt_correction_T_min 0.71067
_exptl_absorpt_correction_type multi-scan
_exptl_absorpt_process_details
;
CrysAlisPro 1.171.39.32a (Rigaku Oxford Diffraction, 2017)
Empirical absorption correction using spherical harmonics,
 implemented in SCALE3 ABSPACK scaling algorithm.
;
_exptl_crystal_colour 'clear light colourless'
_exptl_crystal_colour_lustre clear
_exptl_crystal_colour_modifier light
_exptl_crystal_colour_primary colourless
_exptl_crystal_density_diffrn 1.181
_exptl_crystal_description block
_exptl_crystal_F_000 912
_exptl_crystal_size_max 0.46
_exptl_crystal_size_mid 0.36
_exptl_crystal_size_min 0.32
_refine_diff_density_max 0.546
_refine_diff_density_min -0.496
_refine_diff_density_rms 0.037
_refine_ls_extinction_coef 0.0015(3)
_refine_ls_extinction_expression Fc^*^=kFc[1+0.001xFc^2^\l^3^/sin(2\q)]^-1/4^
_refine_ls_extinction_method 'SHELXL-2016/6 (Sheldrick 2016)'
_refine_ls_goodness_of_fit_ref 1.073
_refine_ls_hydrogen_treatment constr
_refine_ls_matrix_type full
_refine_ls_number_parameters 581
_refine_ls_number_reflns 9714
_refine_ls_number_restraints 89
_refine_ls_restrained_S_all 1.255
_refine_ls_R_factor_all 0.0523
_refine_ls_R_factor_gt 0.0488
_refine_ls_shift/su_max 0.001
_refine_ls_shift/su_mean 0.000
_refine_ls_structure_factor_coef Fsqd
_refine_ls_weighting_details 'w=1/[\s^2^(Fo^2^)+(0.0845P)^2^+0.4597P] where P=(Fo^2^+2Fc^2^)/3'
_refine_ls_weighting_scheme calc
_refine_ls_wR_factor_gt 0.1471
_refine_ls_wR_factor_ref 0.1504
_reflns_Friedel_coverage 0.000
_reflns_number_gt 8641
_reflns_number_total 9714
_reflns_threshold_expression 'I > 2\s(I)'
_cod_data_source_file jo9b02228_si_002.cif
_cod_data_source_block exp_670
_cod_database_code 4036065
_shelx_shelxl_version_number 2016/6
_shelx_space_group_comment
;
The symmetry employed for this shelxl refinement is uniquely defined
by the following loop, which should always be used as a source of
symmetry information in preference to the above space-group names.
They are only intended as comments.
;
_shelx_estimated_absorpt_t_max 0.724
_shelx_estimated_absorpt_t_min 0.637
_reflns_odcompleteness_completeness 99.62
_reflns_odcompleteness_iscentric 1
_reflns_odcompleteness_theta 66.97
_olex2_refinement_description
;
1. Fixed Uiso
 At 1.2 times of:
  All C(H) groups, All C(H,H) groups, All N(H) groups
 At 1.5 times of:
  All C(H,H,H) groups
2. Rigid bond restraints
 C30, C29, C28, C27, C26, C25
 with sigma for 1-2 distances of 0.01 and sigma for 1-3 distances of 0.01
 C50, C49
 with sigma for 1-2 distances of 0.001 and sigma for 1-3 distances of 0.001
 C49, C48, C47
 with sigma for 1-2 distances of 0.001 and sigma for 1-3 distances of 0.001
 C45, C50
 with sigma for 1-2 distances of 0.001 and sigma for 1-3 distances of 0.001
3. Uiso/Uaniso restraints and constraints
C28 \\sim C29 \\sim C30 \\sim C27 \\sim C26 \\sim C25: within 1.7A with sigma
of 0.01 and sigma for terminal atoms of 0.08
C49 \\sim C50: within 2A with sigma of 0.01 and sigma for terminal atoms of 0.02
C49 \\sim C48 \\sim C47: within 2A with sigma of 0.01 and sigma for terminal
atoms of 0.02
C45 \\sim C50: within 2A with sigma of 0.01 and sigma for terminal atoms of 0.02
Uanis(C49) \\sim Ueq, Uanis(C50) \\sim Ueq: with sigma of 0.002 and sigma for
terminal atoms of 0.004
4.a Secondary CH2 refined with riding coordinates:
 C7(H7A,H7B), C24(H24A,H24B), C37(H37A,H37B), C44(H44A,H44B)
4.b Aromatic/amide H refined with riding coordinates:
 N3(H3), C1(H1), C2(H2), C3(H3A), C4(H4), C5(H5), C12(H12), C13(H13), C15(H15),
  C19(H19), C20(H20), C21(H21), C22(H22), C26(H26), C27(H27), C28(H28),
 C29(H29), C30(H30), C32(H32), C33(H33), C35(H35), C36(H36), C39(H39), C40(H40),
  C41(H41), C42(H42), C43(H43), C46(H46), C47(H47), C48(H48), C49(H49), C50(H50)
4.c Idealised Me refined as rotating group:
 C53(H53A,H53B,H53C), C54(H54A,H54B,H54C), C55(H55A,H55B,H55C)
;
_olex2_submission_special_instructions 'No special instructions were received'
_oxdiff_exptl_absorpt_empirical_details
;
Empirical correction (ABSPACK) includes:
- Absorption correction using spherical harmonics
- Frame scaling
;
_oxdiff_exptl_absorpt_empirical_full_max 1.291
_oxdiff_exptl_absorpt_empirical_full_min 0.594

loop_
_space_group_symop_operation_xyz
'x, y, z'
'-x, -y, -z'

loop_
_atom_site_label
_atom_site_type_symbol
_atom_site_fract_x
_atom_site_fract_y
_atom_site_fract_z
_atom_site_U_iso_or_equiv
_atom_site_adp_type
_atom_site_occupancy
_atom_site_site_symmetry_order
_atom_site_calc_flag
_atom_site_refinement_flags_posn
_atom_site_refinement_flags_adp
Cl1 Cl 0.90653(4) 0.20441(4) 0.52677(4) 0.08096(18) Uani 1 1 d . .
O1 O 0.44859(9) 0.80338(10) 0.26830(7) 0.0529(3) Uani 1 1 d . .
O2 O 0.68636(10) 0.63354(12) 0.17427(8) 0.0611(3) Uani 1 1 d . .
O3 O 0.77278(11) 0.85793(12) 0.13298(9) 0.0701(4) Uani 1 1 d . .
O4 O 0.59521(11) 1.00669(11) 0.11592(8) 0.0663(3) Uani 1 1 d . .
N1 N 0.49389(10) 0.60656(11) 0.34533(8) 0.0435(3) Uani 1 1 d . .
N2 N 0.85609(11) 0.56651(12) 0.23407(8) 0.0487(3) Uani 1 1 d . .
N3 N 0.63629(11) 0.83685(11) 0.23305(8) 0.0491(3) Uani 1 1 d . .
H3 H 0.571034 0.873996 0.252022 0.059 Uiso 1 1 calc R .
N4 N 0.52019(13) 0.84506(15) 0.64662(10) 0.0609(4) Uani 1 1 d . .
C1 C 0.47650(16) 0.54777(17) 0.19809(12) 0.0599(4) Uani 1 1 d . .
H1 H 0.542994 0.543131 0.208566 0.072 Uiso 1 1 calc R .
C2 C 0.4691(2) 0.5181(2) 0.12804(14) 0.0763(5) Uani 1 1 d . .
H2 H 0.530697 0.493680 0.091782 0.092 Uiso 1 1 calc R .
C3 C 0.3716(2) 0.5244(2) 0.11187(15) 0.0845(7) Uani 1 1 d . .
H3A H 0.367425 0.503050 0.065510 0.101 Uiso 1 1 calc R .
C4 C 0.2811(2) 0.5621(3) 0.16370(16) 0.0859(7) Uani 1 1 d . .
H4 H 0.214500 0.568001 0.151971 0.103 Uiso 1 1 calc R .
C5 C 0.28769(17) 0.5916(2) 0.23390(13) 0.0694(5) Uani 1 1 d . .
H5 H 0.225485 0.616775 0.269377 0.083 Uiso 1 1 calc R .
C6 C 0.38646(13) 0.58388(14) 0.25194(10) 0.0494(3) Uani 1 1 d . .
C7 C 0.38867(12) 0.61512(16) 0.33070(11) 0.0509(4) Uani 1 1 d . .
H7A H 0.331615 0.696064 0.320383 0.061 Uiso 1 1 calc R .
H7B H 0.369728 0.562658 0.386111 0.061 Uiso 1 1 calc R .
C8 C 0.51302(11) 0.70320(13) 0.31569(9) 0.0419(3) Uani 1 1 d . .
C9 C 0.62485(11) 0.66441(12) 0.35794(9) 0.0384(3) Uani 1 1 d . .
C10 C 0.66958(11) 0.52907(12) 0.39780(8) 0.0381(3) Uani 1 1 d . .
C11 C 0.58597(11) 0.50168(13) 0.39201(9) 0.0406(3) Uani 1 1 d . .
C12 C 0.59856(13) 0.38684(14) 0.42656(11) 0.0488(3) Uani 1 1 d . .
H12 H 0.541710 0.371198 0.421861 0.059 Uiso 1 1 calc R .
C13 C 0.69841(14) 0.29516(14) 0.46857(12) 0.0531(4) Uani 1 1 d . .
H13 H 0.709227 0.216581 0.493377 0.064 Uiso 1 1 calc R .
C14 C 0.78179(13) 0.32104(14) 0.47343(11) 0.0493(3) Uani 1 1 d . .
C15 C 0.76956(11) 0.43715(13) 0.43829(9) 0.0425(3) Uani 1 1 d . .
H15 H 0.827150 0.452306 0.442000 0.051 Uiso 1 1 calc R .
C16 C 0.74414(12) 0.63503(14) 0.22124(9) 0.0457(3) Uani 1 1 d . .
C17 C 0.70184(11) 0.71013(12) 0.28230(9) 0.0402(3) Uani 1 1 d . .
C18 C 0.80965(12) 0.67830(13) 0.32090(9) 0.0428(3) Uani 1 1 d . .
C19 C 0.83070(15) 0.72119(17) 0.37514(11) 0.0558(4) Uani 1 1 d . .
H19 H 0.773517 0.781293 0.392769 0.067 Uiso 1 1 calc R .
C20 C 0.93952(18) 0.6725(2) 0.40296(14) 0.0720(5) Uani 1 1 d . .
H20 H 0.955349 0.699871 0.440005 0.086 Uiso 1 1 calc R .
C21 C 1.02385(17) 0.5843(2) 0.37620(14) 0.0751(6) Uani 1 1 d . .
H21 H 1.095710 0.551680 0.396830 0.090 Uiso 1 1 calc R .
C22 C 1.00467(14) 0.54290(19) 0.31943(12) 0.0642(5) Uani 1 1 d . .
H22 H 1.062310 0.484365 0.300509 0.077 Uiso 1 1 calc R .
C23 C 0.89631(12) 0.59199(14) 0.29189(10) 0.0469(3) Uani 1 1 d . .
C24 C 0.92433(16) 0.47861(17) 0.19329(13) 0.0623(4) Uani 1 1 d . .
H24A H 0.876097 0.468122 0.164779 0.075 Uiso 1 1 calc R .
H24B H 0.965657 0.402803 0.241393 0.075 Uiso 1 1 calc R .
C25 C 1.00544(15) 0.51062(19) 0.12265(12) 0.0619(4) Uani 1 1 d . U
C26 C 0.9846(2) 0.6269(2) 0.07103(14) 0.0776(6) Uani 1 1 d . U
H26 H 0.920725 0.688618 0.081589 0.093 Uiso 1 1 calc R .
C27 C 1.0576(3) 0.6532(3) 0.00337(16) 0.0968(8) Uani 1 1 d . U
H27 H 1.042676 0.732255 -0.031166 0.116 Uiso 1 1 calc R .
C28 C 1.1515(2) 0.5632(4) -0.01261(19) 0.1045(9) Uani 1 1 d . U
H28 H 1.200104 0.580887 -0.058446 0.125 Uiso 1 1 calc R .
C29 C 1.1739(2) 0.4481(4) 0.0383(2) 0.1046(9) Uani 1 1 d . U
H29 H 1.238132 0.386979 0.027403 0.126 Uiso 1 1 calc R .
C30 C 1.10144(17) 0.4204(3) 0.10673(17) 0.0821(6) Uani 1 1 d . U
H30 H 1.117788 0.341114 0.141752 0.099 Uiso 1 1 calc R .
C31 C 0.54593(13) 0.80107(15) 0.57781(11) 0.0487(3) Uani 1 1 d . .
C32 C 0.63903(13) 0.69361(15) 0.58164(10) 0.0502(3) Uani 1 1 d . .
H32 H 0.686384 0.649653 0.631947 0.060 Uiso 1 1 calc R .
C33 C 0.66201(12) 0.65154(13) 0.51224(10) 0.0451(3) Uani 1 1 d . .
H33 H 0.723879 0.579092 0.517819 0.054 Uiso 1 1 calc R .
C34 C 0.59581(11) 0.71377(12) 0.43426(9) 0.0390(3) Uani 1 1 d . .
C35 C 0.50357(12) 0.82108(13) 0.43032(10) 0.0447(3) Uani 1 1 d . .
H35 H 0.457455 0.865858 0.379200 0.054 Uiso 1 1 calc R .
C36 C 0.47861(13) 0.86289(14) 0.50005(11) 0.0500(3) Uani 1 1 d . .
H36 H 0.415343 0.934079 0.495152 0.060 Uiso 1 1 calc R .
C37 C 0.59536(18) 0.7894(2) 0.72328(12) 0.0656(5) Uani 1 1 d . .
H37A H 0.636092 0.704398 0.736252 0.079 Uiso 1 1 calc R .
H37B H 0.551530 0.799834 0.776776 0.079 Uiso 1 1 calc R .
C38 C 0.67789(15) 0.83829(16) 0.70784(12) 0.0582(4) Uani 1 1 d . .
C39 C 0.67655(18) 0.8933(2) 0.76268(16) 0.0731(5) Uani 1 1 d . .
H39 H 0.624492 0.900395 0.809169 0.088 Uiso 1 1 calc R .
C40 C 0.7515(2) 0.9380(2) 0.7496(2) 0.0954(8) Uani 1 1 d . .
H40 H 0.748832 0.975387 0.787105 0.114 Uiso 1 1 calc R .
C41 C 0.8280(2) 0.9281(3) 0.6834(3) 0.1037(9) Uani 1 1 d . .
H41 H 0.879201 0.956784 0.675871 0.124 Uiso 1 1 calc R .
C42 C 0.8300(3) 0.8756(4) 0.6275(3) 0.1224(12) Uani 1 1 d . .
H42 H 0.881547 0.870578 0.580447 0.147 Uiso 1 1 calc R .
C43 C 0.7559(2) 0.8298(3) 0.64000(19) 0.0974(8) Uani 1 1 d . .
H43 H 0.759124 0.792822 0.602008 0.117 Uiso 1 1 calc R .
C44 C 0.40934(16) 0.93760(18) 0.65121(15) 0.0657(5) Uani 1 1 d . .
H44A H 0.391099 1.003695 0.592571 0.079 Uiso 1 1 calc R .
H44B H 0.409145 0.966929 0.696514 0.079 Uiso 1 1 calc R .
C45 C 0.32074(16) 0.89536(17) 0.67533(14) 0.0630(4) Uani 1 1 d . U
C46 C 0.34271(19) 0.7789(2) 0.72548(16) 0.0774(6) Uani 1 1 d . .
H46 H 0.415092 0.723017 0.745092 0.093 Uiso 1 1 calc R .
C47 C 0.2608(2) 0.7419(2) 0.74790(18) 0.0876(6) Uani 1 1 d . U
H47 H 0.278789 0.661966 0.782245 0.105 Uiso 1 1 calc R .
C48 C 0.1567(2) 0.8189(3) 0.7210(3) 0.1169(10) Uani 1 1 d . U
H48 H 0.100482 0.795400 0.740306 0.140 Uiso 1 1 calc R .
C49 C 0.1342(3) 0.9318(3) 0.6652(3) 0.1363(10) Uani 1 1 d . U
H49 H 0.062557 0.985073 0.642305 0.164 Uiso 1 1 calc R .
C50 C 0.2155(2) 0.9707(3) 0.6409(3) 0.1162(9) Uani 1 1 d . U
H50 H 0.198164 1.048674 0.600810 0.139 Uiso 1 1 calc R .
C51 C 0.67767(14) 0.89740(14) 0.15674(10) 0.0518(4) Uani 1 1 d . .
C52 C 0.61280(19) 1.09267(18) 0.02970(13) 0.0733(5) Uani 1 1 d . .
C53 C 0.4968(2) 1.1948(2) 0.0069(2) 0.1121(10) Uani 1 1 d . .
H53A H 0.447418 1.166054 0.003024 0.168 Uiso 1 1 calc GR .
H53B H 0.497642 1.255738 -0.050599 0.168 Uiso 1 1 calc GR .
H53C H 0.471912 1.227216 0.053861 0.168 Uiso 1 1 calc GR .
C54 C 0.6904(3) 1.1302(3) 0.0469(2) 0.1073(9) Uani 1 1 d . .
H54A H 0.660965 1.161529 0.094393 0.161 Uiso 1 1 calc GR .
H54B H 0.698041 1.190499 -0.008068 0.161 Uiso 1 1 calc GR .
H54C H 0.761708 1.062426 0.065266 0.161 Uiso 1 1 calc GR .
C55 C 0.6549(3) 1.0397(3) -0.04198(16) 0.1193(11) Uani 1 1 d . .
H55A H 0.729365 0.977264 -0.027052 0.179 Uiso 1 1 calc GR .
H55B H 0.654204 1.100451 -0.100150 0.179 Uiso 1 1 calc GR .
H55C H 0.608055 1.007459 -0.044805 0.179 Uiso 1 1 calc GR .

loop_
_atom_site_aniso_label
_atom_site_aniso_U_11
_atom_site_aniso_U_22
_atom_site_aniso_U_33
_atom_site_aniso_U_23
_atom_site_aniso_U_13
_atom_site_aniso_U_12
Cl1 0.0584(3) 0.0446(2) 0.1171(4) -0.0082(2) -0.0269(3) -0.01473(19)
O1 0.0467(6) 0.0497(6) 0.0512(6) -0.0077(5) -0.0133(4) -0.0180(5)
O2 0.0625(7) 0.0849(9) 0.0493(6) -0.0294(6) -0.0030(5) -0.0383(6)
O3 0.0595(7) 0.0585(7) 0.0650(7) -0.0058(6) 0.0130(6) -0.0255(6)
O4 0.0631(7) 0.0503(7) 0.0535(6) 0.0044(5) 0.0016(5) -0.0223(6)
N1 0.0397(6) 0.0493(7) 0.0437(6) -0.0148(5) -0.0037(5) -0.0224(5)
N2 0.0467(7) 0.0543(7) 0.0460(6) -0.0212(5) 0.0032(5) -0.0226(6)
N3 0.0465(6) 0.0430(7) 0.0429(6) -0.0044(5) 0.0009(5) -0.0193(5)
N4 0.0605(8) 0.0813(10) 0.0655(8) -0.0456(8) 0.0129(7) -0.0395(8)
C1 0.0613(10) 0.0682(11) 0.0559(9) -0.0214(8) -0.0053(7) -0.0329(8)
C2 0.0925(15) 0.0855(14) 0.0599(10) -0.0318(10) 0.0016(10) -0.0433(12)
C3 0.1176(19) 0.1032(17) 0.0614(11) -0.0286(11) -0.0123(12) -0.0679(15)
C4 0.0949(16) 0.1181(19) 0.0720(13) -0.0253(12) -0.0197(12) -0.0692(15)
C5 0.0634(11) 0.0938(14) 0.0609(10) -0.0189(10) -0.0103(8) -0.0472(10)
C6 0.0523(8) 0.0494(8) 0.0455(7) -0.0058(6) -0.0108(6) -0.0279(7)
C7 0.0407(7) 0.0633(10) 0.0536(8) -0.0206(7) -0.0016(6) -0.0274(7)
C8 0.0396(7) 0.0475(8) 0.0367(6) -0.0126(6) -0.0027(5) -0.0199(6)
C9 0.0372(6) 0.0395(7) 0.0360(6) -0.0090(5) -0.0036(5) -0.0183(5)
C10 0.0411(7) 0.0402(7) 0.0341(6) -0.0116(5) -0.0003(5) -0.0210(6)
C11 0.0408(7) 0.0464(7) 0.0378(6) -0.0155(5) 0.0008(5) -0.0225(6)
C12 0.0498(8) 0.0523(9) 0.0532(8) -0.0190(7) 0.0015(6) -0.0308(7)
C13 0.0577(9) 0.0419(8) 0.0609(9) -0.0150(7) 0.0006(7) -0.0270(7)
C14 0.0466(8) 0.0415(8) 0.0538(8) -0.0133(6) -0.0029(6) -0.0181(6)
C15 0.0412(7) 0.0428(7) 0.0434(7) -0.0135(6) -0.0006(5) -0.0208(6)
C16 0.0484(8) 0.0535(8) 0.0364(6) -0.0130(6) 0.0016(5) -0.0276(7)
C17 0.0408(7) 0.0416(7) 0.0356(6) -0.0089(5) -0.0020(5) -0.0204(6)
C18 0.0442(7) 0.0473(8) 0.0390(6) -0.0106(6) -0.0005(5) -0.0266(6)
C19 0.0631(10) 0.0666(10) 0.0551(9) -0.0243(8) 0.0033(7) -0.0418(8)
C20 0.0735(12) 0.1064(16) 0.0644(11) -0.0326(11) -0.0025(9) -0.0596(12)
C21 0.0539(10) 0.1092(17) 0.0640(11) -0.0223(11) -0.0086(8) -0.0433(11)
C22 0.0432(8) 0.0767(12) 0.0588(10) -0.0182(8) -0.0015(7) -0.0221(8)
C23 0.0452(7) 0.0512(8) 0.0415(7) -0.0110(6) -0.0003(6) -0.0247(6)
C24 0.0644(10) 0.0605(10) 0.0633(10) -0.0311(8) 0.0101(8) -0.0260(8)
C25 0.0563(9) 0.0838(12) 0.0552(9) -0.0381(9) 0.0058(7) -0.0306(9)
C26 0.0819(13) 0.0932(15) 0.0642(11) -0.0320(11) 0.0138(10) -0.0471(12)
C27 0.1104(19) 0.142(2) 0.0653(12) -0.0368(14) 0.0167(12) -0.0850(18)
C28 0.0897(17) 0.197(3) 0.0711(14) -0.0709(18) 0.0256(12) -0.088(2)
C29 0.0599(12) 0.174(3) 0.0986(18) -0.0884(19) 0.0173(12) -0.0415(16)
C30 0.0585(11) 0.1083(17) 0.0832(13) -0.0574(13) 0.0055(9) -0.0242(11)
C31 0.0538(8) 0.0547(9) 0.0519(8) -0.0252(7) 0.0099(6) -0.0342(7)
C32 0.0551(8) 0.0549(9) 0.0435(7) -0.0175(6) -0.0055(6) -0.0255(7)
C33 0.0453(7) 0.0436(7) 0.0440(7) -0.0146(6) -0.0051(6) -0.0179(6)
C34 0.0396(6) 0.0401(7) 0.0375(6) -0.0105(5) -0.0006(5) -0.0212(5)
C35 0.0444(7) 0.0410(7) 0.0449(7) -0.0110(6) -0.0018(6) -0.0199(6)
C36 0.0480(8) 0.0438(8) 0.0582(8) -0.0202(7) 0.0037(6) -0.0209(6)
C37 0.0832(12) 0.0845(13) 0.0521(9) -0.0352(9) 0.0139(8) -0.0515(11)
C38 0.0574(9) 0.0607(10) 0.0599(9) -0.0258(8) -0.0038(7) -0.0248(8)
C39 0.0662(11) 0.0712(12) 0.0913(14) -0.0447(11) -0.0047(10) -0.0243(10)
C40 0.0800(15) 0.0854(16) 0.144(2) -0.0595(17) -0.0173(16) -0.0344(13)
C41 0.0729(15) 0.106(2) 0.151(3) -0.0474(19) -0.0115(16) -0.0505(15)
C42 0.0887(19) 0.189(4) 0.134(3) -0.084(3) 0.0386(18) -0.089(2)
C43 0.0928(17) 0.151(3) 0.0994(17) -0.0775(18) 0.0342(14) -0.0795(18)
C44 0.0731(11) 0.0672(11) 0.0787(12) -0.0461(10) 0.0212(9) -0.0396(10)
C45 0.0650(9) 0.0601(10) 0.0726(11) -0.0350(9) 0.0173(8) -0.0322(8)
C46 0.0665(12) 0.0716(13) 0.0829(13) -0.0179(10) 0.0055(10) -0.0340(10)
C47 0.0820(11) 0.0842(13) 0.0948(15) -0.0237(11) 0.0179(11) -0.0507(10)
C48 0.0734(12) 0.0994(15) 0.168(3) -0.0280(16) 0.0102(15) -0.0533(12)
C49 0.0866(13) 0.1057(13) 0.1850(19) -0.0106(12) -0.0145(13) -0.0512(11)
C50 0.0828(11) 0.0830(14) 0.1582(18) -0.0146(12) -0.0113(12) -0.0403(10)
C51 0.0551(9) 0.0462(8) 0.0444(7) -0.0063(6) 0.0005(6) -0.0246(7)
C52 0.0830(13) 0.0573(11) 0.0523(9) 0.0069(8) 0.0002(9) -0.0343(10)
C53 0.0965(18) 0.0746(15) 0.0925(17) 0.0283(13) -0.0141(14) -0.0292(14)
C54 0.114(2) 0.0773(16) 0.116(2) -0.0023(14) -0.0045(16) -0.0586(16)
C55 0.168(3) 0.113(2) 0.0511(12) -0.0119(13) 0.0034(15) -0.061(2)

loop_
_atom_type_symbol
_atom_type_description
_atom_type_scat_dispersion_real
_atom_type_scat_dispersion_imag
_atom_type_scat_source
C C 0.0181 0.0091 'International Tables Vol C Tables 4.2.6.8 and 6.1.1.4'
H H 0.0000 0.0000 'International Tables Vol C Tables 4.2.6.8 and 6.1.1.4'
Cl Cl 0.3639 0.7018 'International Tables Vol C Tables 4.2.6.8 and 6.1.1.4'
N N 0.0311 0.0180 'International Tables Vol C Tables 4.2.6.8 and 6.1.1.4'
O O 0.0492 0.0322 'International Tables Vol C Tables 4.2.6.8 and 6.1.1.4'

loop_
_geom_angle_atom_site_label_1
_geom_angle_atom_site_label_2
_geom_angle_atom_site_label_3
_geom_angle
C51 O4 C52 121.54(14)
C8 N1 C7 122.59(13)
C8 N1 C11 111.59(11)
C11 N1 C7 125.80(12)
C16 N2 C23 111.15(12)
C16 N2 C24 124.37(14)
C23 N2 C24 124.49(14)
C17 N3 H3 119.9
C51 N3 H3 119.9
C51 N3 C17 120.30(13)
C31 N4 C37 121.88(16)
C31 N4 C44 119.81(15)
C44 N4 C37 117.67(15)
C2 C1 H1 119.8
C6 C1 H1 119.8
C6 C1 C2 120.38(18)
C1 C2 H2 119.8
C3 C2 C1 120.4(2)
C3 C2 H2 119.8
C2 C3 H3A 120.1
C4 C3 C2 119.84(19)
C4 C3 H3A 120.1
C3 C4 H4 119.9
C3 C4 C5 120.18(19)
C5 C4 H4 119.9
C4 C5 H5 119.7
C4 C5 C6 120.6(2)
C6 C5 H5 119.7
C1 C6 C5 118.55(16)
C1 C6 C7 123.49(14)
C5 C6 C7 117.95(16)
N1 C7 C6 115.25(13)
N1 C7 H7A 108.5
N1 C7 H7B 108.5
C6 C7 H7A 108.5
C6 C7 H7B 108.5
H7A C7 H7B 107.5
O1 C8 N1 124.08(13)
O1 C8 C9 127.41(13)
N1 C8 C9 108.38(11)
C8 C9 C17 110.97(10)
C10 C9 C8 100.63(10)
C10 C9 C17 113.84(11)
C10 C9 C34 111.01(10)
C34 C9 C8 107.07(11)
C34 C9 C17 112.49(11)
C11 C10 C9 108.55(11)
C15 C10 C9 132.50(12)
C15 C10 C11 118.91(13)
N1 C11 C10 109.70(12)
C12 C11 N1 127.53(13)
C12 C11 C10 122.75(13)
C11 C12 H12 121.0
C11 C12 C13 118.03(13)
C13 C12 H12 121.0
C12 C13 H13 120.2
C14 C13 C12 119.65(14)
C14 C13 H13 120.2
C13 C14 Cl1 118.87(12)
C13 C14 C15 122.52(14)
C15 C14 Cl1 118.61(12)
C10 C15 C14 118.11(13)
C10 C15 H15 120.9
C14 C15 H15 120.9
O2 C16 N2 126.25(15)
O2 C16 C17 125.58(14)
N2 C16 C17 108.06(12)
N3 C17 C9 107.51(11)
N3 C17 C16 113.64(11)
N3 C17 C18 114.15(12)
C16 C17 C9 107.21(11)
C18 C17 C9 112.76(10)
C18 C17 C16 101.39(11)
C19 C18 C17 130.81(14)
C19 C18 C23 120.29(14)
C23 C18 C17 108.90(12)
C18 C19 H19 120.8
C18 C19 C20 118.41(17)
C20 C19 H19 120.8
C19 C20 H20 119.7
C21 C20 C19 120.59(17)
C21 C20 H20 119.7
C20 C21 H21 119.1
C20 C21 C22 121.72(17)
C22 C21 H21 119.1
C21 C22 H22 121.3
C21 C22 C23 117.30(18)
C23 C22 H22 121.3
C18 C23 N2 110.25(13)
C22 C23 N2 128.14(16)
C22 C23 C18 121.61(15)
N2 C24 H24A 108.7
N2 C24 H24B 108.7
N2 C24 C25 114.28(15)
H24A C24 H24B 107.6
C25 C24 H24A 108.7
C25 C24 H24B 108.7
C26 C25 C24 122.16(17)
C26 C25 C30 118.7(2)
C30 C25 C24 119.1(2)
C25 C26 H26 119.6
C25 C26 C27 120.7(2)
C27 C26 H26 119.6
C26 C27 H27 120.0
C28 C27 C26 120.0(3)
C28 C27 H27 120.0
C27 C28 H28 120.0
C29 C28 C27 120.0(2)
C29 C28 H28 120.0
C28 C29 H29 119.7
C28 C29 C30 120.5(3)
C30 C29 H29 119.7
C25 C30 C29 120.0(3)
C25 C30 H30 120.0
C29 C30 H30 120.0
N4 C31 C32 122.74(15)
N4 C31 C36 120.95(15)
C36 C31 C32 116.30(14)
C31 C32 H32 119.3
C33 C32 C31 121.40(14)
C33 C32 H32 119.3
C32 C33 H33 118.8
C32 C33 C34 122.34(14)
C34 C33 H33 118.8
C33 C34 C9 120.78(12)
C33 C34 C35 116.16(13)
C35 C34 C9 123.06(12)
C34 C35 H35 119.0
C36 C35 C34 122.01(14)
C36 C35 H35 119.0
C31 C36 H36 119.1
C35 C36 C31 121.78(14)
C35 C36 H36 119.1
N4 C37 H37A 108.6
N4 C37 H37B 108.6
N4 C37 C38 114.51(16)
H37A C37 H37B 107.6
C38 C37 H37A 108.6
C38 C37 H37B 108.6
C39 C38 C37 120.25(17)
C43 C38 C37 122.12(17)
C43 C38 C39 117.6(2)
C38 C39 H39 119.5
C38 C39 C40 121.0(2)
C40 C39 H39 119.5
C39 C40 H40 119.7
C41 C40 C39 120.7(2)
C41 C40 H40 119.7
C40 C41 H41 120.3
C40 C41 C42 119.5(2)
C42 C41 H41 120.3
C41 C42 H42 119.8
C41 C42 C43 120.5(3)
C43 C42 H42 119.8
C38 C43 C42 120.7(2)
C38 C43 H43 119.6
C42 C43 H43 119.6
N4 C44 H44A 108.9
N4 C44 H44B 108.9
N4 C44 C45 113.42(15)
H44A C44 H44B 107.7
C45 C44 H44A 108.9
C45 C44 H44B 108.9
C46 C45 C44 122.68(19)
C50 C45 C44 121.0(2)
C50 C45 C46 116.1(2)
C45 C46 H46 119.0
C45 C46 C47 122.1(2)
C47 C46 H46 119.0
C46 C47 H47 119.7
C48 C47 C46 120.7(2)
C48 C47 H47 119.7
C47 C48 H48 120.7
C47 C48 C49 118.6(3)
C49 C48 H48 120.7
C48 C49 H49 119.2
C48 C49 C50 121.5(3)
C50 C49 H49 119.2
C45 C50 C49 120.5(3)
C45 C50 H50 119.8
C49 C50 H50 119.8
O3 C51 O4 127.23(14)
O3 C51 N3 124.34(15)
O4 C51 N3 108.41(13)
O4 C52 C53 102.11(16)
O4 C52 C54 109.03(19)
O4 C52 C55 110.22(19)
C54 C52 C53 111.4(2)
C55 C52 C53 111.2(2)
C55 C52 C54 112.5(2)
C52 C53 H53A 109.5
C52 C53 H53B 109.5
C52 C53 H53C 109.5
H53A C53 H53B 109.5
H53A C53 H53C 109.5
H53B C53 H53C 109.5
C52 C54 H54A 109.5
C52 C54 H54B 109.5
C52 C54 H54C 109.5
H54A C54 H54B 109.5
H54A C54 H54C 109.5
H54B C54 H54C 109.5
C52 C55 H55A 109.5
C52 C55 H55B 109.5
C52 C55 H55C 109.5
H55A C55 H55B 109.5
H55A C55 H55C 109.5
H55B C55 H55C 109.5

loop_
_geom_bond_atom_site_label_1
_geom_bond_atom_site_label_2
_geom_bond_distance
Cl1 C14 1.7411(16)
O1 C8 1.2174(17)
O2 C16 1.2127(18)
O3 C51 1.201(2)
O4 C51 1.344(2)
O4 C52 1.4721(19)
N1 C7 1.4531(18)
N1 C8 1.3553(19)
N1 C11 1.4003(18)
N2 C16 1.365(2)
N2 C23 1.401(2)
N2 C24 1.451(2)
N3 H3 0.8600
N3 C17 1.4500(18)
N3 C51 1.3642(19)
N4 C31 1.386(2)
N4 C37 1.459(3)
N4 C44 1.454(2)
C1 H1 0.9300
C1 C2 1.386(3)
C1 C6 1.369(3)
C2 H2 0.9300
C2 C3 1.372(3)
C3 H3A 0.9300
C3 C4 1.357(4)
C4 H4 0.9300
C4 C5 1.383(3)
C5 H5 0.9300
C5 C6 1.390(2)
C6 C7 1.510(2)
C7 H7A 0.9700
C7 H7B 0.9700
C8 C9 1.5587(18)
C9 C10 1.5252(19)
C9 C17 1.5815(18)
C9 C34 1.5413(19)
C10 C11 1.4029(18)
C10 C15 1.3796(19)
C11 C12 1.375(2)
C12 H12 0.9300
C12 C13 1.385(2)
C13 H13 0.9300
C13 C14 1.380(2)
C14 C15 1.392(2)
C15 H15 0.9300
C16 C17 1.556(2)
C17 C18 1.5118(19)
C18 C19 1.376(2)
C18 C23 1.389(2)
C19 H19 0.9300
C19 C20 1.391(3)
C20 H20 0.9300
C20 C21 1.374(3)
C21 H21 0.9300
C21 C22 1.382(3)
C22 H22 0.9300
C22 C23 1.383(2)
C24 H24A 0.9700
C24 H24B 0.9700
C24 C25 1.514(3)
C25 C26 1.373(3)
C25 C30 1.379(3)
C26 H26 0.9300
C26 C27 1.386(3)
C27 H27 0.9300
C27 C28 1.364(5)
C28 H28 0.9300
C28 C29 1.354(5)
C29 H29 0.9300
C29 C30 1.392(4)
C30 H30 0.9300
C31 C32 1.401(2)
C31 C36 1.399(2)
C32 H32 0.9300
C32 C33 1.382(2)
C33 H33 0.9300
C33 C34 1.3926(19)
C34 C35 1.394(2)
C35 H35 0.9300
C35 C36 1.382(2)
C36 H36 0.9300
C37 H37A 0.9700
C37 H37B 0.9700
C37 C38 1.516(3)
C38 C39 1.377(3)
C38 C43 1.372(3)
C39 H39 0.9300
C39 C40 1.382(3)
C40 H40 0.9300
C40 C41 1.343(4)
C41 H41 0.9300
C41 C42 1.360(5)
C42 H42 0.9300
C42 C43 1.385(4)
C43 H43 0.9300
C44 H44A 0.9700
C44 H44B 0.9700
C44 C45 1.513(3)
C45 C46 1.368(3)
C45 C50 1.366(4)
C46 H46 0.9300
C46 C47 1.381(3)
C47 H47 0.9300
C47 C48 1.325(4)
C48 H48 0.9300
C48 C49 1.345(5)
C49 H49 0.9300
C49 C50 1.387(4)
C50 H50 0.9300
C52 C53 1.514(3)
C52 C54 1.501(4)
C52 C55 1.494(4)
C53 H53A 0.9600
C53 H53B 0.9600
C53 H53C 0.9600
C54 H54A 0.9600
C54 H54B 0.9600
C54 H54C 0.9600
C55 H55A 0.9600
C55 H55B 0.9600
C55 H55C 0.9600

loop_
_smtbx_masks_void_nr
_smtbx_masks_void_average_x
_smtbx_masks_void_average_y
_smtbx_masks_void_average_z
_smtbx_masks_void_volume
_smtbx_masks_void_count_electrons
1 0.000 0.000 0.000 284.7 51.9
